data_4126824
loop_
_publ_author_name
'Boutland, Aaron'
'Carroll, Ashlea'
'Alvarez Lamsfus, Carlos'
'Stasch, Andreas'
'Maron, Laurent'
'Jones, Cameron'

_publ_section_title
;
 Reversible Insertion of a C=C Bond into Magnesium(I) Dimers: Generation
 of Highly Active 1,2-Dimagnesioethane Compounds.
;
_journal_name_full 'Journal of the American Chemical Society'
_journal_paper_doi 10.1021/jacs.7b11368
_journal_year 2017
_chemical_formula_sum 'C146 H166 Mg4 N8 O4'
_chemical_formula_weight 2194.11
_chemical_name_systematic
; 
 ? 
;
_space_group_IT_number 15
_symmetry_cell_setting monoclinic
_symmetry_space_group_name_Hall '-I 2ya'
_symmetry_space_group_name_H-M 'I 1 2/a 1'
_atom_sites_solution_hydrogens geom
_atom_sites_solution_primary direct
_atom_sites_solution_secondary difmap
_audit_creation_method SHELXL-97
_cell_angle_alpha 90.00
_cell_angle_beta 90.613(2)
_cell_angle_gamma 90.00
_cell_formula_units_Z 4
_cell_length_a 29.3979(7)
_cell_length_b 15.6933(7)
_cell_length_c 26.8044(8)
_cell_measurement_reflns_used 7450
_cell_measurement_temperature 123(2)
_cell_measurement_theta_max 66.36
_cell_measurement_theta_min 4.40
_cell_volume 12365.5(7)
_computing_cell_refinement crysalispro
_computing_data_collection crysalispro
_computing_data_reduction crysalispro
_computing_molecular_graphics X-Seed
_computing_publication_material CifTAB
_computing_structure_refinement 'SHELXL-97 (Sheldrick, 1997)'
_computing_structure_solution 'SHELXS-97 (Sheldrick, 1990)'
_diffrn_ambient_temperature 123(2)
_diffrn_measured_fraction_theta_full 0.991
_diffrn_measured_fraction_theta_max 0.991
_diffrn_measurement_device_type 'Oxford Gemini Ultra'
_diffrn_radiation_monochromator graphite
_diffrn_radiation_source 'fine-focus sealed tube'
_diffrn_radiation_type CuK\a
_diffrn_radiation_wavelength 1.54184
_diffrn_reflns_av_R_equivalents 0.0681
_diffrn_reflns_av_sigmaI/netI 0.0515
_diffrn_reflns_limit_h_max 32
_diffrn_reflns_limit_h_min -35
_diffrn_reflns_limit_k_max 18
_diffrn_reflns_limit_k_min -17
_diffrn_reflns_limit_l_max 29
_diffrn_reflns_limit_l_min -31
_diffrn_reflns_number 45735
_diffrn_reflns_theta_full 66.70
_diffrn_reflns_theta_max 66.70
_diffrn_reflns_theta_min 6.39
_exptl_absorpt_coefficient_mu 0.721
_exptl_absorpt_correction_T_max 0.931
_exptl_absorpt_correction_T_min 0.865
_exptl_absorpt_correction_type multi-scan
_exptl_absorpt_process_details 'SCALE3 ABSPACK'
_exptl_crystal_colour 'pale yellow'
_exptl_crystal_density_diffrn 1.179
_exptl_crystal_density_method 'not measured'
_exptl_crystal_description block
_exptl_crystal_F_000 4712
_exptl_crystal_size_max 0.20
_exptl_crystal_size_mid 0.15
_exptl_crystal_size_min 0.10
_refine_diff_density_max 1.091
_refine_diff_density_min -0.544
_refine_diff_density_rms 0.059
_refine_ls_extinction_method none
_refine_ls_goodness_of_fit_ref 1.037
_refine_ls_hydrogen_treatment mixed
_refine_ls_matrix_type full
_refine_ls_number_parameters 854
_refine_ls_number_reflns 10867
_refine_ls_number_restraints 60
_refine_ls_restrained_S_all 1.045
_refine_ls_R_factor_all 0.1065
_refine_ls_R_factor_gt 0.0744
_refine_ls_shift/su_max 0.001
_refine_ls_shift/su_mean 0.000
_refine_ls_structure_factor_coef Fsqd
_refine_ls_weighting_details 'calc w=1/[\s^2^(Fo^2^)+(0.1090P)^2^+22.2196P] where P=(Fo^2^+2Fc^2^)/3'
_refine_ls_weighting_scheme calc
_refine_ls_wR_factor_gt 0.1941
_refine_ls_wR_factor_ref 0.2265
_reflns_number_gt 7376
_reflns_number_total 10867
_reflns_threshold_expression >2sigma(I)
_cod_data_source_file ja7b11368_si_003.cif
_cod_data_source_block compound4
_cod_original_sg_symbol_H-M I2/a
_cod_database_code 4126824

loop_
_symmetry_equiv_pos_as_xyz
'x, y, z'
'-x+1/2, y, -z'
'x+1/2, y+1/2, z+1/2'
'-x+1, y+1/2, -z+1/2'
'-x, -y, -z'
'x-1/2, -y, z'
'-x+1/2, -y+1/2, -z+1/2'
'x, -y+1/2, z+1/2'

loop_
_atom_site_label
_atom_site_type_symbol
_atom_site_fract_x
_atom_site_fract_y
_atom_site_fract_z
_atom_site_U_iso_or_equiv
_atom_site_adp_type
_atom_site_occupancy
_atom_site_symmetry_multiplicity
_atom_site_calc_flag
_atom_site_refinement_flags
_atom_site_disorder_assembly
_atom_site_disorder_group
Mg1 Mg 0.61167(3) 0.41624(9) 0.34860(4) 0.0473(3) Uani 1 1 d . . .
O1 O 0.64668(7) 0.41609(17) 0.29071(8) 0.0481(6) Uani 1 1 d . . .
N1 N 0.54275(9) 0.3915(2) 0.36272(11) 0.0546(8) Uani 1 1 d . . .
C1 C 0.65673(9) 0.4040(2) 0.24357(11) 0.0433(8) Uani 1 1 d . . .
Mg2 Mg 0.77202(3) 0.24225(8) 0.19999(4) 0.0409(3) Uani 1 1 d . . .
O2 O 0.71983(6) 0.29986(16) 0.23106(8) 0.0442(6) Uani 1 1 d . . .
N2 N 0.60458(9) 0.5390(2) 0.37737(10) 0.0529(8) Uani 1 1 d . . .
C2 C 0.68620(9) 0.3553(2) 0.21801(11) 0.0442(8) Uani 1 1 d . . .
N3 N 0.76282(7) 0.1716(2) 0.13565(9) 0.0417(6) Uani 1 1 d . . .
C3 C 0.66745(10) 0.3774(3) 0.16718(12) 0.0483(9) Uani 1 1 d . . .
H3A H 0.6506 0.3305 0.1506 0.058 Uiso 1 1 calc R . .
H3B H 0.6899 0.4036 0.1445 0.058 Uiso 1 1 calc R . .
N4 N 0.82544(8) 0.3057(2) 0.16681(10) 0.0444(7) Uani 1 1 d . . .
C4 C 0.63637(10) 0.4434(3) 0.19511(12) 0.0465(8) Uani 1 1 d . . .
C5 C 0.58526(10) 0.4337(3) 0.18943(12) 0.0476(8) Uani 1 1 d . . .
C6 C 0.56460(11) 0.3928(3) 0.14943(14) 0.0572(10) Uani 1 1 d . . .
H6 H 0.5828 0.3649 0.1253 0.069 Uiso 1 1 calc R . .
C7 C 0.51741(12) 0.3919(3) 0.14402(17) 0.0671(12) Uani 1 1 d . . .
H7 H 0.5039 0.3634 0.1163 0.080 Uiso 1 1 calc R . .
C8 C 0.49027(11) 0.4317(3) 0.17821(17) 0.0706(13) Uani 1 1 d . . .
H8 H 0.4581 0.4316 0.1741 0.085 Uiso 1 1 calc R . .
C9 C 0.51007(11) 0.4717(3) 0.21855(15) 0.0683(12) Uani 1 1 d . . .
H9 H 0.4915 0.4988 0.2426 0.082 Uiso 1 1 calc R . .
C10 C 0.55715(10) 0.4726(3) 0.22428(13) 0.0571(10) Uani 1 1 d . . .
H10 H 0.5704 0.5003 0.2524 0.068 Uiso 1 1 calc R . .
C11 C 0.65162(10) 0.5343(3) 0.18319(12) 0.0492(9) Uani 1 1 d . . .
C12 C 0.69706(11) 0.5580(3) 0.19144(14) 0.0565(10) Uani 1 1 d . . .
H12 H 0.7173 0.5192 0.2074 0.068 Uiso 1 1 calc R . .
C13 C 0.71276(13) 0.6366(3) 0.17677(18) 0.0708(12) Uani 1 1 d . . .
H13 H 0.7438 0.6508 0.1823 0.085 Uiso 1 1 calc R . .
C14 C 0.68401(15) 0.6957(3) 0.15405(19) 0.0752(13) Uani 1 1 d . . .
H14 H 0.6949 0.7501 0.1443 0.090 Uiso 1 1 calc R . .
C15 C 0.63896(14) 0.6727(3) 0.14607(17) 0.0684(11) Uani 1 1 d . . .
H15 H 0.6187 0.7118 0.1305 0.082 Uiso 1 1 calc R . .
C16 C 0.62328(12) 0.5941(3) 0.16046(14) 0.0575(10) Uani 1 1 d . . .
H16 H 0.5922 0.5801 0.1547 0.069 Uiso 1 1 calc R . .
C17 C 0.56348(13) 0.6754(3) 0.37794(15) 0.0644(11) Uani 1 1 d . . .
H17A H 0.5708 0.6879 0.4129 0.097 Uiso 1 1 calc R A .
H17B H 0.5327 0.6958 0.3701 0.097 Uiso 1 1 calc R . .
H17C H 0.5854 0.7040 0.3563 0.097 Uiso 1 1 calc R . .
C18 C 0.56573(12) 0.5813(3) 0.36951(12) 0.0569(10) Uani 1 1 d . A .
C19 C 0.52478(12) 0.5411(3) 0.35518(13) 0.0616(12) Uani 1 1 d . . .
H19 H 0.5018 0.5780 0.3425 0.074 Uiso 1 1 calc R A .
C20 C 0.51317(11) 0.4557(4) 0.35687(12) 0.0600(12) Uani 1 1 d . A .
C21 C 0.46228(11) 0.4355(4) 0.35442(16) 0.0739(14) Uani 1 1 d . . .
H21A H 0.4559 0.3988 0.3256 0.111 Uiso 1 1 calc R A .
H21B H 0.4450 0.4887 0.3510 0.111 Uiso 1 1 calc R . .
H21C H 0.4533 0.4062 0.3851 0.111 Uiso 1 1 calc R . .
C22 C 0.5223(9) 0.2999(9) 0.3746(3) 0.047(4) Uani 0.50 1 d PD A 1
C23 C 0.5101(5) 0.2429(8) 0.3373(3) 0.042(3) Uani 0.50 1 d PD A 1
C24 C 0.4927(6) 0.1634(8) 0.3500(4) 0.068(4) Uani 0.50 1 d PD A 1
H24 H 0.4840 0.1243 0.3246 0.081 Uiso 0.50 1 calc PR A 1
C25 C 0.4881(5) 0.1414(7) 0.3998(4) 0.082(5) Uani 0.50 1 d PD A 1
H25 H 0.4765 0.0868 0.4085 0.099 Uiso 0.50 1 calc PR A 1
C26 C 0.5001(5) 0.1986(8) 0.4370(3) 0.071(5) Uani 0.50 1 d PD A 1
H26 H 0.4956 0.1842 0.4710 0.085 Uiso 0.50 1 calc PR A 1
C27 C 0.5187(4) 0.2770(6) 0.4247(3) 0.057(3) Uani 0.50 1 d PD A 1
C28 C 0.5330(4) 0.3370(7) 0.4655(3) 0.067(3) Uani 0.50 1 d PD A 1
H28A H 0.5146 0.3897 0.4628 0.080 Uiso 0.50 1 calc PR A 1
H28B H 0.5652 0.3527 0.4607 0.080 Uiso 0.50 1 calc PR A 1
C29 C 0.5276(3) 0.3006(9) 0.5172(3) 0.088(4) Uani 0.50 1 d PD A 1
H29A H 0.4968 0.2777 0.5207 0.133 Uiso 0.50 1 calc PR A 1
H29B H 0.5327 0.3456 0.5420 0.133 Uiso 0.50 1 calc PR A 1
H29C H 0.5499 0.2549 0.5224 0.133 Uiso 0.50 1 calc PR A 1
C30 C 0.5099(4) 0.2728(12) 0.2841(3) 0.059(5) Uani 0.50 1 d PD A 1
H30A H 0.5384 0.2541 0.2681 0.070 Uiso 0.50 1 calc PR A 1
H30B H 0.5094 0.3359 0.2837 0.070 Uiso 0.50 1 calc PR A 1
C31 C 0.4702(4) 0.2403(10) 0.2539(5) 0.060(3) Uani 0.50 1 d PD A 1
H31A H 0.4714 0.1779 0.2524 0.089 Uiso 0.50 1 calc PR A 1
H31B H 0.4716 0.2636 0.2200 0.089 Uiso 0.50 1 calc PR A 1
H31C H 0.4418 0.2581 0.2696 0.089 Uiso 0.50 1 calc PR A 1
C32 C 0.64208(11) 0.5885(3) 0.39705(13) 0.0527(9) Uani 1 1 d . A .
C33 C 0.67021(12) 0.6333(3) 0.36480(14) 0.0544(9) Uani 1 1 d . . .
C34 C 0.70685(13) 0.6787(3) 0.38512(15) 0.0614(10) Uani 1 1 d . A .
H34 H 0.7259 0.7103 0.3635 0.074 Uiso 1 1 calc R . .
C35 C 0.71612(14) 0.6789(3) 0.43553(17) 0.0697(12) Uani 1 1 d . . .
H35 H 0.7418 0.7087 0.4484 0.084 Uiso 1 1 calc R A .
C36 C 0.68744(13) 0.6352(3) 0.46737(15) 0.0697(13) Uani 1 1 d . A .
H36 H 0.6937 0.6354 0.5022 0.084 Uiso 1 1 calc R . .
C37 C 0.64968(11) 0.5909(3) 0.44927(13) 0.0640(11) Uani 1 1 d D . .
C38 C 0.6225(4) 0.5324(8) 0.4820(6) 0.090(6) Uani 0.50 1 d PD A 1
H38A H 0.6168 0.4787 0.4636 0.108 Uiso 0.50 1 calc PR A 1
H38B H 0.6411 0.5182 0.5119 0.108 Uiso 0.50 1 calc PR A 1
C39 C 0.5779(3) 0.5675(9) 0.4988(4) 0.103(4) Uani 0.50 1 d PD A 1
H39A H 0.5829 0.6218 0.5160 0.155 Uiso 0.50 1 calc PR A 1
H39B H 0.5636 0.5270 0.5217 0.155 Uiso 0.50 1 calc PR A 1
H39C H 0.5579 0.5765 0.4698 0.155 Uiso 0.50 1 calc PR A 1
C40 C 0.66110(13) 0.6355(3) 0.30902(14) 0.0572(9) Uani 1 1 d . A .
H40A H 0.6827 0.5966 0.2924 0.069 Uiso 1 1 calc R . .
H40B H 0.6300 0.6138 0.3024 0.069 Uiso 1 1 calc R . .
C41 C 0.6654(2) 0.7222(4) 0.2863(2) 0.0898(16) Uani 1 1 d . . .
H41A H 0.6476 0.7631 0.3057 0.135 Uiso 1 1 calc R A .
H41B H 0.6539 0.7208 0.2519 0.135 Uiso 1 1 calc R . .
H41C H 0.6974 0.7394 0.2865 0.135 Uiso 1 1 calc R . .
C42 C 0.78894(10) 0.0884(3) 0.06406(12) 0.0507(9) Uani 1 1 d . . .
H42A H 0.7806 0.0333 0.0785 0.076 Uiso 1 1 calc R . .
H42B H 0.8170 0.0821 0.0450 0.076 Uiso 1 1 calc R . .
H42C H 0.7644 0.1081 0.0419 0.076 Uiso 1 1 calc R . .
C43 C 0.79631(10) 0.1524(2) 0.10530(11) 0.0427(8) Uani 1 1 d . . .
C44 C 0.84055(9) 0.1916(2) 0.10809(11) 0.0441(8) Uani 1 1 d . . .
H44 H 0.8654 0.1615 0.0940 0.053 Uiso 1 1 calc R . .
C45 C 0.84970(9) 0.2721(3) 0.13043(12) 0.0464(8) Uani 1 1 d . . .
C46 C 0.88835(11) 0.3231(3) 0.10840(14) 0.0545(9) Uani 1 1 d . . .
H46A H 0.8760 0.3728 0.0908 0.082 Uiso 1 1 calc R . .
H46B H 0.9052 0.2874 0.0850 0.082 Uiso 1 1 calc R . .
H46C H 0.9089 0.3421 0.1352 0.082 Uiso 1 1 calc R . .
C47 C 0.83768(10) 0.3898(3) 0.18250(13) 0.0472(8) Uani 1 1 d . . .
C48 C 0.82182(10) 0.4611(3) 0.15586(13) 0.0518(9) Uani 1 1 d . . .
C49 C 0.83673(12) 0.5404(3) 0.17066(16) 0.0601(10) Uani 1 1 d . . .
H49 H 0.8267 0.5895 0.1529 0.072 Uiso 1 1 calc R . .
C50 C 0.86630(12) 0.5497(3) 0.21126(17) 0.0645(11) Uani 1 1 d . . .
H50 H 0.8769 0.6048 0.2203 0.077 Uiso 1 1 calc R . .
C51 C 0.88013(11) 0.4801(3) 0.23817(15) 0.0592(10) Uani 1 1 d . . .
H51 H 0.8997 0.4877 0.2663 0.071 Uiso 1 1 calc R . .
C52 C 0.86619(10) 0.3989(3) 0.22517(13) 0.0517(9) Uani 1 1 d . . .
C53 C 0.88028(12) 0.3210(3) 0.25450(15) 0.0596(10) Uani 1 1 d . . .
H53 H 0.8671 0.2667 0.2482 0.072 Uiso 1 1 calc R . .
C54 C 0.91658(14) 0.3336(3) 0.29467(15) 0.0683(12) Uani 1 1 d . . .
H54A H 0.9433 0.3610 0.2801 0.102 Uiso 1 1 calc R . .
H54B H 0.9253 0.2781 0.3086 0.102 Uiso 1 1 calc R . .
H54C H 0.9045 0.3697 0.3212 0.102 Uiso 1 1 calc R . .
C55 C 0.78959(12) 0.4486(3) 0.11165(15) 0.0613(10) Uani 1 1 d . . .
H55 H 0.7741 0.3962 0.1064 0.074 Uiso 1 1 calc R . .
C56 C 0.7833(3) 0.5205(4) 0.0775(2) 0.113(2) Uani 1 1 d . . .
H56A H 0.7723 0.5700 0.0961 0.170 Uiso 1 1 calc R . .
H56B H 0.7609 0.5051 0.0516 0.170 Uiso 1 1 calc R . .
H56C H 0.8123 0.5344 0.0619 0.170 Uiso 1 1 calc R . .
C57 C 0.71824(9) 0.1394(2) 0.12208(12) 0.0439(8) Uani 1 1 d . . .
C58 C 0.70192(10) 0.0652(3) 0.14463(13) 0.0488(8) Uani 1 1 d . . .
C59 C 0.65906(11) 0.0360(3) 0.12933(14) 0.0582(10) Uani 1 1 d . . .
H59 H 0.6471 -0.0148 0.1434 0.070 Uiso 1 1 calc R . .
C60 C 0.63379(11) 0.0802(3) 0.09399(14) 0.0619(11) Uani 1 1 d . . .
H60 H 0.6047 0.0594 0.0842 0.074 Uiso 1 1 calc R . .
C61 C 0.65019(11) 0.1537(3) 0.07282(13) 0.0558(10) Uani 1 1 d . . .
H61 H 0.6322 0.1833 0.0488 0.067 Uiso 1 1 calc R . .
C62 C 0.69292(10) 0.1851(3) 0.08623(11) 0.0451(8) Uani 1 1 d . . .
C63 C 0.71257(11) 0.2642(3) 0.06287(12) 0.0501(9) Uani 1 1 d . . .
H63 H 0.7431 0.2813 0.0691 0.060 Uiso 1 1 calc R . .
C64 C 0.68100(13) 0.3153(3) 0.02874(15) 0.0635(11) Uani 1 1 d . . .
H64A H 0.6730 0.2811 -0.0007 0.095 Uiso 1 1 calc R . .
H64B H 0.6964 0.3676 0.0182 0.095 Uiso 1 1 calc R . .
H64C H 0.6533 0.3301 0.0468 0.095 Uiso 1 1 calc R . .
C65 C 0.72986(12) 0.0196(3) 0.18420(15) 0.0566(9) Uani 1 1 d . . .
H65A H 0.7622 0.0209 0.1743 0.068 Uiso 1 1 calc R . .
H65B H 0.7273 0.0515 0.2159 0.068 Uiso 1 1 calc R . .
C66 C 0.71660(14) -0.0712(3) 0.19346(19) 0.0721(12) Uani 1 1 d . . .
H66A H 0.6855 -0.0732 0.2063 0.108 Uiso 1 1 calc R . .
H66B H 0.7375 -0.0964 0.2180 0.108 Uiso 1 1 calc R . .
H66C H 0.7181 -0.1033 0.1622 0.108 Uiso 1 1 calc R . .
C67 C 0.5642(3) 0.0607(6) 0.5134(3) 0.133(3) Uani 1 1 d U . .
H67A H 0.5723 0.1085 0.4918 0.199 Uiso 1 1 calc R . .
H67B H 0.5753 0.0718 0.5474 0.199 Uiso 1 1 calc R . .
H67C H 0.5310 0.0542 0.5137 0.199 Uiso 1 1 calc R . .
C68 C 0.58356(16) -0.0125(4) 0.4958(2) 0.0863(15) Uani 1 1 d . . .
C69 C 0.57181(17) -0.0422(4) 0.4497(2) 0.0891(17) Uani 1 1 d . . .
H69 H 0.5507 -0.0114 0.4295 0.107 Uiso 1 1 calc R . .
C70 C 0.59028(17) -0.1162(5) 0.4324(2) 0.0949(17) Uani 1 1 d . . .
H70 H 0.5815 -0.1376 0.4006 0.114 Uiso 1 1 calc R . .
C71 C 0.62080(18) -0.1585(5) 0.4605(2) 0.109(2) Uani 1 1 d . . .
H71 H 0.6334 -0.2101 0.4484 0.131 Uiso 1 1 calc R . .
C72 C 0.6342(2) -0.1284(6) 0.5069(3) 0.115(2) Uani 1 1 d U . .
H72 H 0.6563 -0.1583 0.5263 0.138 Uiso 1 1 calc R . .
C73 C 0.6149(2) -0.0535(6) 0.5248(2) 0.112(2) Uani 1 1 d . . .
H73 H 0.6233 -0.0315 0.5566 0.134 Uiso 1 1 calc R . .
C22A C 0.5241(9) 0.3228(10) 0.3806(4) 0.048(3) Uani 0.50 1 d PD A 2
C23A C 0.5070(6) 0.2622(9) 0.3476(3) 0.056(4) Uani 0.50 1 d PD A 2
C24A C 0.4901(6) 0.1858(8) 0.3661(4) 0.062(4) Uani 0.50 1 d PD A 2
H24A H 0.4814 0.1414 0.3439 0.075 Uiso 0.50 1 calc PR A 2
C25A C 0.4861(5) 0.1747(6) 0.4173(4) 0.059(3) Uani 0.50 1 d PD A 2
H25A H 0.4744 0.1227 0.4300 0.071 Uiso 0.50 1 calc PR A 2
C26A C 0.4990(5) 0.2390(6) 0.4499(3) 0.057(3) Uani 0.50 1 d PD A 2
H26A H 0.4950 0.2316 0.4847 0.069 Uiso 0.50 1 calc PR A 2
C27A C 0.5176(4) 0.3141(5) 0.4319(3) 0.048(3) Uani 0.50 1 d PD A 2
C28A C 0.5333(4) 0.3850(6) 0.4658(3) 0.051(3) Uani 0.50 1 d PD A 2
H28C H 0.5663 0.3939 0.4610 0.061 Uiso 0.50 1 calc PR A 2
H28D H 0.5175 0.4381 0.4559 0.061 Uiso 0.50 1 calc PR A 2
C29A C 0.5249(3) 0.3687(7) 0.5201(2) 0.060(2) Uani 0.50 1 d PD A 2
H29D H 0.4923 0.3594 0.5253 0.090 Uiso 0.50 1 calc PR A 2
H29E H 0.5350 0.4180 0.5397 0.090 Uiso 0.50 1 calc PR A 2
H29F H 0.5419 0.3180 0.5309 0.090 Uiso 0.50 1 calc PR A 2
C30A C 0.5113(5) 0.2654(13) 0.2917(4) 0.081(6) Uani 0.50 1 d PD A 2
H30C H 0.5222 0.3227 0.2820 0.097 Uiso 0.50 1 calc PR A 2
H30D H 0.5345 0.2235 0.2814 0.097 Uiso 0.50 1 calc PR A 2
C31A C 0.4677(7) 0.247(2) 0.2643(7) 0.132(10) Uani 0.50 1 d PD A 2
H31D H 0.4570 0.1898 0.2731 0.199 Uiso 0.50 1 calc PR A 2
H31E H 0.4729 0.2497 0.2283 0.199 Uiso 0.50 1 calc PR A 2
H31F H 0.4447 0.2891 0.2736 0.199 Uiso 0.50 1 calc PR A 2
C38A C 0.6147(4) 0.5592(7) 0.4858(4) 0.057(3) Uani 0.50 1 d PD A 2
H38C H 0.5863 0.5456 0.4674 0.069 Uiso 0.50 1 calc PR A 2
H38D H 0.6260 0.5060 0.5014 0.069 Uiso 0.50 1 calc PR A 2
C39A C 0.6044(3) 0.6226(6) 0.5260(2) 0.061(2) Uani 0.50 1 d PD A 2
H39D H 0.6312 0.6297 0.5477 0.091 Uiso 0.50 1 calc PR A 2
H39E H 0.5788 0.6020 0.5459 0.091 Uiso 0.50 1 calc PR A 2
H39F H 0.5964 0.6775 0.5109 0.091 Uiso 0.50 1 calc PR A 2

loop_
_atom_site_aniso_label
_atom_site_aniso_U_11
_atom_site_aniso_U_22
_atom_site_aniso_U_33
_atom_site_aniso_U_23
_atom_site_aniso_U_13
_atom_site_aniso_U_12
Mg1 0.0197(5) 0.0846(9) 0.0376(5) -0.0051(5) -0.0011(4) 0.0087(5)
O1 0.0259(10) 0.0847(18) 0.0337(11) -0.0040(11) 0.0002(8) 0.0083(10)
N1 0.0233(13) 0.096(3) 0.0441(15) -0.0057(16) -0.0009(11) 0.0099(15)
C1 0.0185(13) 0.073(2) 0.0378(16) -0.0005(15) -0.0039(11) 0.0008(13)
Mg2 0.0162(4) 0.0724(8) 0.0341(5) -0.0065(5) -0.0014(3) 0.0017(4)
O2 0.0176(9) 0.0756(17) 0.0394(11) -0.0046(10) -0.0024(8) 0.0055(10)
N2 0.0290(13) 0.089(2) 0.0404(14) -0.0029(14) -0.0030(11) 0.0169(14)
C2 0.0182(13) 0.075(2) 0.0394(16) -0.0016(15) -0.0020(11) 0.0059(14)
N3 0.0168(11) 0.0711(19) 0.0372(13) -0.0051(12) -0.0023(9) 0.0008(11)
C3 0.0265(14) 0.083(3) 0.0356(16) -0.0030(16) 0.0003(12) 0.0063(15)
N4 0.0186(11) 0.072(2) 0.0427(14) -0.0057(13) 0.0003(10) -0.0016(11)
C4 0.0218(14) 0.080(3) 0.0375(16) -0.0013(16) -0.0014(11) 0.0049(15)
C5 0.0227(14) 0.078(3) 0.0422(17) 0.0071(16) -0.0054(12) 0.0039(15)
C6 0.0315(17) 0.089(3) 0.051(2) 0.0005(19) -0.0094(14) 0.0050(17)
C7 0.0334(18) 0.097(3) 0.071(3) 0.003(2) -0.0197(18) -0.0043(19)
C8 0.0224(16) 0.115(4) 0.074(3) 0.018(2) -0.0078(17) -0.0012(19)
C9 0.0269(16) 0.123(4) 0.055(2) 0.008(2) -0.0003(15) 0.014(2)
C10 0.0244(15) 0.102(3) 0.0448(18) 0.0047(19) -0.0031(13) 0.0058(17)
C11 0.0278(15) 0.081(3) 0.0387(16) -0.0031(16) -0.0004(12) 0.0035(16)
C12 0.0300(16) 0.080(3) 0.060(2) -0.0019(19) -0.0054(14) 0.0003(17)
C13 0.0334(18) 0.093(3) 0.086(3) 0.000(2) -0.0053(18) -0.007(2)
C14 0.052(2) 0.079(3) 0.094(3) 0.012(3) -0.001(2) -0.006(2)
C15 0.047(2) 0.081(3) 0.077(3) 0.007(2) -0.0098(19) 0.004(2)
C16 0.0337(17) 0.080(3) 0.059(2) 0.0008(19) -0.0055(15) 0.0009(17)
C17 0.0411(19) 0.094(3) 0.058(2) 0.003(2) -0.0016(16) 0.027(2)
C18 0.0384(18) 0.097(3) 0.0354(17) -0.0029(17) -0.0026(13) 0.0231(18)
C19 0.0350(18) 0.105(4) 0.0450(19) -0.012(2) -0.0105(14) 0.029(2)
C20 0.0251(16) 0.117(4) 0.0372(17) -0.014(2) -0.0047(12) 0.0214(19)
C21 0.0239(16) 0.132(4) 0.066(2) -0.024(3) -0.0064(15) 0.020(2)
C22 0.013(4) 0.082(10) 0.044(6) -0.004(6) 0.002(5) -0.007(7)
C23 0.011(4) 0.060(7) 0.055(6) -0.007(5) 0.005(4) 0.001(5)
C24 0.032(5) 0.081(9) 0.090(8) -0.007(7) -0.009(6) 0.000(6)
C25 0.033(5) 0.122(13) 0.091(10) 0.026(9) -0.016(6) -0.020(8)
C26 0.025(6) 0.130(15) 0.058(8) 0.017(10) -0.003(5) -0.008(8)
C27 0.014(3) 0.103(10) 0.053(5) 0.000(6) 0.004(3) 0.007(6)
C28 0.036(4) 0.113(10) 0.051(6) 0.011(7) 0.008(4) 0.013(7)
C29 0.055(5) 0.143(12) 0.067(6) 0.023(7) 0.001(4) 0.004(7)
C30 0.030(7) 0.112(12) 0.035(5) -0.006(6) 0.009(4) 0.006(6)
C31 0.032(4) 0.074(8) 0.073(7) 0.005(6) -0.028(5) -0.026(5)
C32 0.0338(16) 0.078(3) 0.0461(18) -0.0099(17) -0.0039(14) 0.0202(17)
C33 0.0417(18) 0.069(3) 0.052(2) -0.0070(17) -0.0047(15) 0.0153(17)
C34 0.047(2) 0.074(3) 0.062(2) -0.006(2) -0.0056(17) 0.0066(19)
C35 0.049(2) 0.092(3) 0.067(3) -0.013(2) -0.0149(19) 0.016(2)
C36 0.048(2) 0.111(4) 0.050(2) -0.017(2) -0.0163(17) 0.027(2)
C37 0.0399(19) 0.106(3) 0.046(2) -0.005(2) -0.0059(16) 0.025(2)
C38 0.048(7) 0.189(16) 0.034(5) -0.002(7) 0.009(4) 0.067(8)
C39 0.096(9) 0.138(11) 0.076(7) 0.012(7) 0.009(6) 0.039(8)
C40 0.0456(19) 0.073(3) 0.053(2) -0.0045(18) -0.0026(15) 0.0040(18)
C41 0.114(4) 0.080(4) 0.075(3) 0.006(3) -0.027(3) -0.002(3)
C42 0.0274(15) 0.084(3) 0.0403(17) -0.0110(17) -0.0038(12) 0.0068(16)
C43 0.0237(14) 0.071(2) 0.0337(15) -0.0019(14) -0.0049(11) 0.0056(14)
C44 0.0191(13) 0.076(2) 0.0376(15) -0.0036(15) 0.0007(11) 0.0051(14)
C45 0.0177(13) 0.081(3) 0.0402(16) 0.0007(16) -0.0005(11) 0.0016(14)
C46 0.0254(15) 0.083(3) 0.055(2) -0.0052(18) 0.0084(13) -0.0027(16)
C47 0.0193(13) 0.074(3) 0.0483(18) -0.0079(17) 0.0045(12) -0.0030(14)
C48 0.0241(14) 0.076(3) 0.055(2) -0.0070(18) 0.0035(13) 0.0000(16)
C49 0.0366(18) 0.074(3) 0.069(2) -0.005(2) -0.0012(16) 0.0030(18)
C50 0.0391(19) 0.074(3) 0.080(3) -0.018(2) -0.0035(18) -0.0064(18)
C51 0.0311(16) 0.080(3) 0.066(2) -0.012(2) -0.0061(15) -0.0008(17)
C52 0.0228(14) 0.080(3) 0.0528(19) -0.0104(18) 0.0012(13) -0.0011(15)
C53 0.0355(17) 0.077(3) 0.066(2) -0.003(2) -0.0159(16) -0.0002(17)
C54 0.053(2) 0.095(3) 0.057(2) -0.014(2) -0.0136(18) 0.007(2)
C55 0.0360(17) 0.087(3) 0.061(2) -0.001(2) -0.0082(16) -0.0006(18)
C56 0.152(6) 0.104(5) 0.082(4) 0.006(3) -0.055(4) -0.007(4)
C57 0.0191(13) 0.072(2) 0.0408(16) -0.0094(15) -0.0026(11) -0.0005(14)
C58 0.0272(15) 0.073(3) 0.0464(18) -0.0106(16) -0.0019(13) -0.0008(15)
C59 0.0343(17) 0.083(3) 0.057(2) -0.0073(19) -0.0007(15) -0.0134(17)
C60 0.0281(16) 0.103(3) 0.055(2) -0.010(2) -0.0076(15) -0.0138(18)
C61 0.0259(15) 0.097(3) 0.0443(18) -0.0092(19) -0.0091(13) 0.0005(17)
C62 0.0225(14) 0.076(2) 0.0372(15) -0.0093(15) -0.0028(11) 0.0022(14)
C63 0.0274(15) 0.081(3) 0.0420(17) -0.0008(17) -0.0057(12) 0.0032(15)
C64 0.048(2) 0.090(3) 0.052(2) 0.001(2) -0.0107(16) 0.012(2)
C65 0.0397(18) 0.072(3) 0.058(2) 0.0014(18) -0.0053(15) 0.0028(17)
C66 0.047(2) 0.078(3) 0.091(3) 0.003(2) 0.005(2) 0.003(2)
C67 0.118(4) 0.166(6) 0.114(4) -0.009(4) 0.009(4) -0.021(4)
C68 0.054(3) 0.120(5) 0.085(3) 0.011(3) 0.001(2) -0.015(3)
C69 0.059(3) 0.118(5) 0.090(4) 0.017(3) -0.036(2) -0.020(3)
C70 0.060(3) 0.113(5) 0.111(4) 0.009(4) -0.034(3) -0.002(3)
C71 0.064(3) 0.170(7) 0.094(4) 0.012(4) -0.020(3) 0.019(4)
C72 0.089(3) 0.168(5) 0.089(4) 0.021(4) -0.014(3) 0.033(4)
C73 0.074(3) 0.202(8) 0.059(3) 0.021(4) -0.016(2) 0.000(4)
C22A 0.018(5) 0.066(7) 0.060(7) -0.015(5) -0.011(4) 0.005(6)
C23A 0.030(5) 0.078(10) 0.060(6) -0.030(6) -0.001(5) 0.020(5)
C24A 0.029(4) 0.078(8) 0.078(8) -0.027(7) -0.003(5) -0.006(5)
C25A 0.028(6) 0.073(8) 0.075(9) -0.008(7) 0.000(6) -0.002(6)
C26A 0.027(4) 0.084(8) 0.061(6) -0.018(5) 0.007(4) 0.006(5)
C27A 0.027(4) 0.070(7) 0.047(5) -0.015(5) 0.003(4) 0.011(5)
C28A 0.031(4) 0.081(7) 0.042(4) -0.006(5) 0.005(3) 0.011(5)
C29A 0.035(4) 0.108(8) 0.037(4) -0.009(4) -0.001(3) -0.002(5)
C30A 0.049(9) 0.075(10) 0.119(15) -0.043(10) -0.012(9) -0.022(7)
C31A 0.139(19) 0.18(2) 0.074(10) -0.031(11) -0.006(10) -0.007(15)
C38A 0.022(4) 0.109(8) 0.041(5) -0.014(5) 0.011(3) 0.024(6)
C39A 0.047(4) 0.087(6) 0.048(4) -0.014(4) 0.010(3) 0.011(4)

loop_
_atom_type_symbol
_atom_type_description
_atom_type_scat_dispersion_real
_atom_type_scat_dispersion_imag
_atom_type_scat_source
C C 0.0181 0.0091 'International Tables Vol C Tables 4.2.6.8 and 6.1.1.4'
H H 0.0000 0.0000 'International Tables Vol C Tables 4.2.6.8 and 6.1.1.4'
N N 0.0311 0.0180 'International Tables Vol C Tables 4.2.6.8 and 6.1.1.4'
O O 0.0492 0.0322 'International Tables Vol C Tables 4.2.6.8 and 6.1.1.4'
Mg Mg 0.1719 0.1771 'International Tables Vol C Tables 4.2.6.8 and 6.1.1.4'

loop_
_geom_angle_atom_site_label_1
_geom_angle_atom_site_label_2
_geom_angle_atom_site_label_3
_geom_angle
_geom_angle_site_symmetry_1
_geom_angle_site_symmetry_3
O1 Mg1 N2 111.45(13) . .
O1 Mg1 N1 133.56(11) . .
N2 Mg1 N1 90.22(13) . .
O1 Mg1 C44 94.21(11) . 7_655
N2 Mg1 C44 121.02(12) . 7_655
N1 Mg1 C44 109.39(13) . 7_655
C1 O1 Mg1 158.2(2) . .
C22A N1 C20 112.9(13) . .
C22A N1 C22 10.9(10) . .
C20 N1 C22 117.2(10) . .
C22A N1 Mg1 129.1(13) . .
C20 N1 Mg1 117.8(3) . .
C22 N1 Mg1 124.7(10) . .
O1 C1 C2 136.3(3) . .
O1 C1 C4 131.1(3) . .
C2 C1 C4 92.6(3) . .
O2 Mg2 O2 81.11(10) . 7_655
O2 Mg2 N3 120.20(9) . .
O2 Mg2 N3 127.98(13) 7_655 .
O2 Mg2 N4 123.95(13) . .
O2 Mg2 N4 118.57(10) 7_655 .
N3 Mg2 N4 89.57(11) . .
O2 Mg2 Mg2 40.58(7) . 7_655
O2 Mg2 Mg2 40.53(6) 7_655 7_655
N3 Mg2 Mg2 137.39(10) . 7_655
N4 Mg2 Mg2 133.02(10) . 7_655
C2 O2 Mg2 138.68(19) . .
C2 O2 Mg2 122.37(18) . 7_655
Mg2 O2 Mg2 98.89(10) . 7_655
C18 N2 C32 116.0(3) . .
C18 N2 Mg1 119.3(3) . .
C32 N2 Mg1 123.6(2) . .
C1 C2 O2 134.5(3) . .
C1 C2 C3 95.6(3) . .
O2 C2 C3 129.7(3) . .
C43 N3 C57 116.4(3) . .
C43 N3 Mg2 123.1(2) . .
C57 N3 Mg2 120.49(19) . .
C2 C3 C4 86.0(2) . .
C2 C3 H3A 114.3 . .
C4 C3 H3A 114.3 . .
C2 C3 H3B 114.3 . .
C4 C3 H3B 114.3 . .
H3A C3 H3B 111.5 . .
C45 N4 C47 116.6(3) . .
C45 N4 Mg2 122.8(3) . .
C47 N4 Mg2 120.5(2) . .
C5 C4 C11 111.4(3) . .
C5 C4 C1 114.6(3) . .
C11 C4 C1 115.8(3) . .
C5 C4 C3 117.7(3) . .
C11 C4 C3 109.9(3) . .
C1 C4 C3 85.1(2) . .
C6 C5 C10 117.6(3) . .
C6 C5 C4 123.4(3) . .
C10 C5 C4 118.8(3) . .
C5 C6 C7 120.9(4) . .
C5 C6 H6 119.5 . .
C7 C6 H6 119.5 . .
C8 C7 C6 120.8(4) . .
C8 C7 H7 119.6 . .
C6 C7 H7 119.6 . .
C7 C8 C9 119.3(3) . .
C7 C8 H8 120.4 . .
C9 C8 H8 120.4 . .
C8 C9 C10 120.3(4) . .
C8 C9 H9 119.9 . .
C10 C9 H9 119.9 . .
C9 C10 C5 121.2(4) . .
C9 C10 H10 119.4 . .
C5 C10 H10 119.4 . .
C16 C11 C12 117.1(4) . .
C16 C11 C4 123.0(3) . .
C12 C11 C4 119.7(3) . .
C13 C12 C11 121.0(4) . .
C13 C12 H12 119.5 . .
C11 C12 H12 119.5 . .
C12 C13 C14 121.2(4) . .
C12 C13 H13 119.4 . .
C14 C13 H13 119.4 . .
C15 C14 C13 118.0(5) . .
C15 C14 H14 121.0 . .
C13 C14 H14 121.0 . .
C16 C15 C14 120.8(4) . .
C16 C15 H15 119.6 . .
C14 C15 H15 119.6 . .
C15 C16 C11 121.8(3) . .
C15 C16 H16 119.1 . .
C11 C16 H16 119.1 . .
C18 C17 H17A 109.5 . .
C18 C17 H17B 109.5 . .
H17A C17 H17B 109.5 . .
C18 C17 H17C 109.5 . .
H17A C17 H17C 109.5 . .
H17B C17 H17C 109.5 . .
N2 C18 C19 123.1(4) . .
N2 C18 C17 120.4(4) . .
C19 C18 C17 116.4(3) . .
C20 C19 C18 129.4(3) . .
C20 C19 H19 115.3 . .
C18 C19 H19 115.3 . .
N1 C20 C19 124.9(3) . .
N1 C20 C21 118.9(5) . .
C19 C20 C21 116.1(4) . .
C20 C21 H21A 109.5 . .
C20 C21 H21B 109.5 . .
H21A C21 H21B 109.5 . .
C20 C21 H21C 109.5 . .
H21A C21 H21C 109.5 . .
H21B C21 H21C 109.5 . .
C23 C22 C27 120.4(5) . .
C23 C22 N1 122.3(7) . .
C27 C22 N1 117.2(7) . .
C22 C23 C24 119.7(5) . .
C22 C23 C30 118.8(10) . .
C24 C23 C30 121.0(9) . .
C25 C24 C23 120.0(5) . .
C25 C24 H24 120.0 . .
C23 C24 H24 120.0 . .
C26 C25 C24 120.2(5) . .
C26 C25 H25 119.9 . .
C24 C25 H25 119.9 . .
C25 C26 C27 120.3(5) . .
C25 C26 H26 119.8 . .
C27 C26 H26 119.8 . .
C26 C27 C22 119.3(5) . .
C26 C27 C28 119.5(7) . .
C22 C27 C28 121.2(7) . .
C27 C28 C29 113.7(7) . .
C27 C28 H28A 108.8 . .
C29 C28 H28A 108.8 . .
C27 C28 H28B 108.8 . .
C29 C28 H28B 108.8 . .
H28A C28 H28B 107.7 . .
C23 C30 C31 113.7(7) . .
C23 C30 H30A 108.8 . .
C31 C30 H30A 108.8 . .
C23 C30 H30B 108.8 . .
C31 C30 H30B 108.8 . .
H30A C30 H30B 107.7 . .
C33 C32 C37 120.8(4) . .
C33 C32 N2 120.0(3) . .
C37 C32 N2 119.2(3) . .
C32 C33 C34 118.4(3) . .
C32 C33 C40 121.6(3) . .
C34 C33 C40 120.0(4) . .
C35 C34 C33 121.9(4) . .
C35 C34 H34 119.1 . .
C33 C34 H34 119.1 . .
C34 C35 C36 119.2(4) . .
C34 C35 H35 120.4 . .
C36 C35 H35 120.4 . .
C35 C36 C37 121.3(4) . .
C35 C36 H36 119.3 . .
C37 C36 H36 119.3 . .
C36 C37 C32 118.3(4) . .
C36 C37 C38 121.8(8) . .
C32 C37 C38 118.8(8) . .
C36 C37 C38A 118.9(6) . .
C32 C37 C38A 122.1(6) . .
C38 C37 C38A 18.7(6) . .
C39 C38 C37 115.1(7) . .
C39 C38 H38A 108.5 . .
C37 C38 H38A 108.5 . .
C39 C38 H38B 108.5 . .
C37 C38 H38B 108.5 . .
H38A C38 H38B 107.5 . .
C41 C40 C33 114.0(4) . .
C41 C40 H40A 108.8 . .
C33 C40 H40A 108.8 . .
C41 C40 H40B 108.8 . .
C33 C40 H40B 108.8 . .
H40A C40 H40B 107.6 . .
C40 C41 H41A 109.5 . .
C40 C41 H41B 109.5 . .
H41A C41 H41B 109.5 . .
C40 C41 H41C 109.5 . .
H41A C41 H41C 109.5 . .
H41B C41 H41C 109.5 . .
C43 C42 H42A 109.5 . .
C43 C42 H42B 109.5 . .
H42A C42 H42B 109.5 . .
C43 C42 H42C 109.5 . .
H42A C42 H42C 109.5 . .
H42B C42 H42C 109.5 . .
N3 C43 C44 123.4(3) . .
N3 C43 C42 120.1(3) . .
C44 C43 C42 116.4(3) . .
C45 C44 C43 124.6(3) . .
C45 C44 Mg1 107.77(19) . 7_655
C43 C44 Mg1 103.9(2) . 7_655
C45 C44 H44 117.7 . .
C43 C44 H44 117.7 . .
Mg1 C44 H44 54.1 7_655 .
N4 C45 C44 124.3(3) . .
N4 C45 C46 119.2(3) . .
C44 C45 C46 116.4(3) . .
C45 C46 H46A 109.5 . .
C45 C46 H46B 109.5 . .
H46A C46 H46B 109.5 . .
C45 C46 H46C 109.5 . .
H46A C46 H46C 109.5 . .
H46B C46 H46C 109.5 . .
C48 C47 C52 121.4(4) . .
C48 C47 N4 120.3(3) . .
C52 C47 N4 118.3(3) . .
C49 C48 C47 118.1(3) . .
C49 C48 C55 122.3(4) . .
C47 C48 C55 119.7(4) . .
C48 C49 C50 120.9(4) . .
C48 C49 H49 119.6 . .
C50 C49 H49 119.6 . .
C51 C50 C49 120.5(4) . .
C51 C50 H50 119.8 . .
C49 C50 H50 119.8 . .
C50 C51 C52 121.2(4) . .
C50 C51 H51 119.4 . .
C52 C51 H51 119.4 . .
C51 C52 C47 117.8(4) . .
C51 C52 C53 122.4(3) . .
C47 C52 C53 119.7(4) . .
C52 C53 C54 116.8(4) . .
C52 C53 H53 121.6 . .
C54 C53 H53 121.6 . .
C53 C54 H54A 109.5 . .
C53 C54 H54B 109.5 . .
H54A C54 H54B 109.5 . .
C53 C54 H54C 109.5 . .
H54A C54 H54C 109.5 . .
H54B C54 H54C 109.5 . .
C56 C55 C48 117.6(4) . .
C56 C55 H55 121.2 . .
C48 C55 H55 121.2 . .
C55 C56 H56A 109.5 . .
C55 C56 H56B 109.5 . .
H56A C56 H56B 109.5 . .
C55 C56 H56C 109.5 . .
H56A C56 H56C 109.5 . .
H56B C56 H56C 109.5 . .
C58 C57 C62 122.6(3) . .
C58 C57 N3 119.7(3) . .
C62 C57 N3 117.7(3) . .
C59 C58 C57 117.3(3) . .
C59 C58 C65 122.0(4) . .
C57 C58 C65 120.7(3) . .
C60 C59 C58 120.8(4) . .
C60 C59 H59 119.6 . .
C58 C59 H59 119.6 . .
C61 C60 C59 121.0(3) . .
C61 C60 H60 119.5 . .
C59 C60 H60 119.5 . .
C60 C61 C62 120.6(3) . .
C60 C61 H61 119.7 . .
C62 C61 H61 119.7 . .
C61 C62 C57 117.7(4) . .
C61 C62 C63 122.2(3) . .
C57 C62 C63 120.1(3) . .
C62 C63 C64 116.7(3) . .
C62 C63 H63 121.7 . .
C64 C63 H63 121.7 . .
C63 C64 H64A 109.5 . .
C63 C64 H64B 109.5 . .
H64A C64 H64B 109.5 . .
C63 C64 H64C 109.5 . .
H64A C64 H64C 109.5 . .
H64B C64 H64C 109.5 . .
C66 C65 C58 115.2(3) . .
C66 C65 H65A 108.5 . .
C58 C65 H65A 108.5 . .
C66 C65 H65B 108.5 . .
C58 C65 H65B 108.5 . .
H65A C65 H65B 107.5 . .
C65 C66 H66A 109.5 . .
C65 C66 H66B 109.5 . .
H66A C66 H66B 109.5 . .
C65 C66 H66C 109.5 . .
H66A C66 H66C 109.5 . .
H66B C66 H66C 109.5 . .
C68 C67 H67A 109.5 . .
C68 C67 H67B 109.5 . .
H67A C67 H67B 109.5 . .
C68 C67 H67C 109.5 . .
H67A C67 H67C 109.5 . .
H67B C67 H67C 109.5 . .
C67 C68 C69 119.9(6) . .
C67 C68 C73 118.8(7) . .
C69 C68 C73 121.3(7) . .
C68 C69 C70 120.1(5) . .
C68 C69 H69 120.0 . .
C70 C69 H69 120.0 . .
C71 C70 C69 119.8(6) . .
C71 C70 H70 120.1 . .
C69 C70 H70 120.1 . .
C70 C71 C72 121.2(7) . .
C70 C71 H71 119.4 . .
C72 C71 H71 119.4 . .
C73 C72 C71 118.9(6) . .
C73 C72 H72 120.6 . .
C71 C72 H72 120.6 . .
C68 C73 C72 118.7(6) . .
C68 C73 H73 120.7 . .
C72 C73 H73 120.7 . .
N1 C22A C23A 118.9(8) . .
N1 C22A C27A 120.3(9) . .
C23A C22A C27A 120.5(6) . .
C22A C23A C24A 119.4(5) . .
C22A C23A C30A 125.2(10) . .
C24A C23A C30A 114.7(10) . .
C25A C24A C23A 119.6(5) . .
C25A C24A H24A 120.2 . .
C23A C24A H24A 120.2 . .
C26A C25A C24A 120.4(5) . .
C26A C25A H25A 119.8 . .
C24A C25A H25A 119.8 . .
C25A C26A C27A 120.4(5) . .
C25A C26A H26A 119.8 . .
C27A C26A H26A 119.8 . .
C26A C27A C22A 118.8(5) . .
C26A C27A C28A 122.6(6) . .
C22A C27A C28A 118.5(7) . .
C29A C28A C27A 114.0(6) . .
C29A C28A H28C 108.8 . .
C27A C28A H28C 108.8 . .
C29A C28A H28D 108.8 . .
C27A C28A H28D 108.8 . .
H28C C28A H28D 107.7 . .
C28A C29A H29D 109.5 . .
C28A C29A H29E 109.5 . .
H29D C29A H29E 109.5 . .
C28A C29A H29F 109.5 . .
H29D C29A H29F 109.5 . .
H29E C29A H29F 109.5 . .
C31A C30A C23A 113.6(7) . .
C31A C30A H30C 108.8 . .
C23A C30A H30C 108.8 . .
C31A C30A H30D 108.8 . .
C23A C30A H30D 108.8 . .
H30C C30A H30D 107.7 . .
C30A C31A H31D 109.5 . .
C30A C31A H31E 109.5 . .
H31D C31A H31E 109.5 . .
C30A C31A H31F 109.5 . .
H31D C31A H31F 109.5 . .
H31E C31A H31F 109.5 . .
C39A C38A C37 113.1(6) . .
C39A C38A H38C 109.0 . .
C37 C38A H38C 109.0 . .
C39A C38A H38D 109.0 . .
C37 C38A H38D 109.0 . .
H38C C38A H38D 107.8 . .
C38A C39A H39D 109.5 . .
C38A C39A H39E 109.5 . .
H39D C39A H39E 109.5 . .
C38A C39A H39F 109.5 . .
H39D C39A H39F 109.5 . .
H39E C39A H39F 109.5 . .

loop_
_geom_bond_atom_site_label_1
_geom_bond_atom_site_label_2
_geom_bond_distance
_geom_bond_site_symmetry_2
Mg1 O1 1.871(2) .
Mg1 N2 2.087(4) .
Mg1 N1 2.101(3) .
Mg1 C44 2.479(3) 7_655
O1 C1 1.315(4) .
N1 C22A 1.303(10) .
N1 C20 1.339(5) .
N1 C22 1.591(10) .
C1 C2 1.347(5) .
C1 C4 1.553(4) .
Mg2 O2 1.973(2) .
Mg2 O2 1.975(2) 7_655
Mg2 N3 2.065(3) .
Mg2 N4 2.068(3) .
Mg2 Mg2 2.9996(19) 7_655
O2 C2 1.360(4) .
O2 Mg2 1.975(2) 7_655
N2 C18 1.336(4) .
N2 C32 1.444(5) .
C2 C3 1.505(4) .
N3 C43 1.319(4) .
N3 C57 1.448(4) .
C3 C4 1.575(5) .
C3 H3A 0.9900 .
C3 H3B 0.9900 .
N4 C45 1.324(4) .
N4 C47 1.431(5) .
C4 C5 1.516(4) .
C4 C11 1.530(6) .
C5 C6 1.384(5) .
C5 C10 1.395(5) .
C6 C7 1.393(5) .
C6 H6 0.9500 .
C7 C8 1.372(7) .
C7 H7 0.9500 .
C8 C9 1.374(6) .
C8 H8 0.9500 .
C9 C10 1.391(5) .
C9 H9 0.9500 .
C10 H10 0.9500 .
C11 C16 1.391(5) .
C11 C12 1.402(5) .
C12 C13 1.376(7) .
C12 H12 0.9500 .
C13 C14 1.391(7) .
C13 H13 0.9500 .
C14 C15 1.387(6) .
C14 H14 0.9500 .
C15 C16 1.374(6) .
C15 H15 0.9500 .
C16 H16 0.9500 .
C17 C18 1.495(7) .
C17 H17A 0.9800 .
C17 H17B 0.9800 .
C17 H17C 0.9800 .
C18 C19 1.409(6) .
C19 C20 1.384(7) .
C19 H19 0.9500 .
C20 C21 1.530(5) .
C21 H21A 0.9800 .
C21 H21B 0.9800 .
C21 H21C 0.9800 .
C22 C23 1.386(6) .
C22 C27 1.396(6) .
C23 C24 1.391(6) .
C23 C30 1.502(7) .
C24 C25 1.388(6) .
C24 H24 0.9500 .
C25 C26 1.384(6) .
C25 H25 0.9500 .
C26 C27 1.387(6) .
C26 H26 0.9500 .
C27 C28 1.499(7) .
C28 C29 1.507(7) .
C28 H28A 0.9900 .
C28 H28B 0.9900 .
C29 H29A 0.9800 .
C29 H29B 0.9800 .
C29 H29C 0.9800 .
C30 C31 1.502(7) .
C30 H30A 0.9900 .
C30 H30B 0.9900 .
C31 H31A 0.9800 .
C31 H31B 0.9800 .
C31 H31C 0.9800 .
C32 C33 1.393(6) .
C32 C37 1.415(5) .
C33 C34 1.397(6) .
C33 C40 1.517(5) .
C34 C35 1.376(6) .
C34 H34 0.9500 .
C35 C36 1.388(7) .
C35 H35 0.9500 .
C36 C37 1.393(6) .
C36 H36 0.9500 .
C37 C38 1.505(7) .
C37 C38A 1.511(6) .
C38 C39 1.497(7) .
C38 H38A 0.9900 .
C38 H38B 0.9900 .
C39 H39A 0.9800 .
C39 H39B 0.9800 .
C39 H39C 0.9800 .
C40 C41 1.496(7) .
C40 H40A 0.9900 .
C40 H40B 0.9900 .
C41 H41A 0.9800 .
C41 H41B 0.9800 .
C41 H41C 0.9800 .
C42 C43 1.508(5) .
C42 H42A 0.9800 .
C42 H42B 0.9800 .
C42 H42C 0.9800 .
C43 C44 1.440(4) .
C44 C45 1.423(5) .
C44 Mg1 2.479(3) 7_655
C44 H44 0.9500 .
C45 C46 1.515(5) .
C46 H46A 0.9800 .
C46 H46B 0.9800 .
C46 H46C 0.9800 .
C47 C48 1.403(6) .
C47 C52 1.418(5) .
C48 C49 1.378(6) .
C48 C55 1.522(5) .
C49 C50 1.393(6) .
C49 H49 0.9500 .
C50 C51 1.369(7) .
C50 H50 0.9500 .
C51 C52 1.382(6) .
C51 H51 0.9500 .
C52 C53 1.509(6) .
C53 C54 1.521(5) .
C53 H53 0.9500 .
C54 H54A 0.9800 .
C54 H54B 0.9800 .
C54 H54C 0.9800 .
C55 C56 1.463(8) .
C55 H55 0.9500 .
C56 H56A 0.9800 .
C56 H56B 0.9800 .
C56 H56C 0.9800 .
C57 C58 1.399(6) .
C57 C62 1.406(5) .
C58 C59 1.398(5) .
C58 C65 1.515(5) .
C59 C60 1.384(6) .
C59 H59 0.9500 .
C60 C61 1.375(6) .
C60 H60 0.9500 .
C61 C62 1.393(4) .
C61 H61 0.9500 .
C62 C63 1.509(6) .
C63 C64 1.524(5) .
C63 H63 0.9500 .
C64 H64A 0.9800 .
C64 H64B 0.9800 .
C64 H64C 0.9800 .
C65 C66 1.498(6) .
C65 H65A 0.9900 .
C65 H65B 0.9900 .
C66 H66A 0.9800 .
C66 H66B 0.9800 .
C66 H66C 0.9800 .
C67 C68 1.367(10) .
C67 H67A 0.9800 .
C67 H67B 0.9800 .
C67 H67C 0.9800 .
C68 C69 1.364(8) .
C68 C73 1.359(8) .
C69 C70 1.364(9) .
C69 H69 0.9500 .
C70 C71 1.341(8) .
C70 H70 0.9500 .
C71 C72 1.384(10) .
C71 H71 0.9500 .
C72 C73 1.394(11) .
C72 H72 0.9500 .
C73 H73 0.9500 .
C22A C23A 1.388(6) .
C22A C27A 1.398(6) .
C23A C24A 1.392(6) .
C23A C30A 1.506(7) .
C24A C25A 1.387(6) .
C24A H24A 0.9500 .
C25A C26A 1.385(6) .
C25A H25A 0.9500 .
C26A C27A 1.388(6) .
C26A H26A 0.9500 .
C27A C28A 1.505(6) .
C28A C29A 1.503(6) .
C28A H28C 0.9900 .
C28A H28D 0.9900 .
C29A H29D 0.9800 .
C29A H29E 0.9800 .
C29A H29F 0.9800 .
C30A C31A 1.499(7) .
C30A H30C 0.9900 .
C30A H30D 0.9900 .
C31A H31D 0.9800 .
C31A H31E 0.9800 .
C31A H31F 0.9800 .
C38A C39A 1.501(7) .
C38A H38C 0.9900 .
C38A H38D 0.9900 .
C39A H39D 0.9800 .
C39A H39E 0.9800 .
C39A H39F 0.9800 .
